data_7703937
loop_
_publ_author_name
'Lu, Kimbal Thane'
'Zhang, Yingjie'
'Wei, Tao'
'\<Cejka, Ji\<r\'i'
'Zheng, Rongkun'

_publ_section_title
;
 Layer-structured uranyl-oxide hydroxy-hydrates with Pr(iii) and Tb(iii)
 ions: hydroxyl to oxo transition driven by interlayer cations.
;
_journal_issue 18
_journal_name_full 'Dalton transactions (Cambridge, England : 2003)'
_journal_page_first 5832
_journal_page_last 5841
_journal_paper_doi 10.1039/d0dt00526f
_journal_volume 49
_journal_year 2020
_chemical_formula_moiety 'O27 Tb U6, 0.5(O)'
_chemical_formula_sum 'O27.5 Tb U6'
_chemical_formula_weight 2027.10
_space_group_crystal_system monoclinic
_space_group_IT_number 14
_space_group_name_Hall '-P 2ybc'
_space_group_name_H-M_alt 'P 1 21/c 1'
_audit_creation_date 2019-12-09
_audit_creation_method
;
Olex2 1.2
(compiled 2017.08.10 svn.r3458 for OlexSys, GUI svn.r5381)
;
_audit_update_record
;
2020-01-30 deposited with the CCDC.	2020-04-02 downloaded from the CCDC.
;
_cell_angle_alpha 90
_cell_angle_beta 119.66(3)
_cell_angle_gamma 90
_cell_formula_units_Z 4
_cell_length_a 13.772(3)
_cell_length_b 14.798(3)
_cell_length_c 13.743(3)
_cell_measurement_reflns_used 15000
_cell_measurement_temperature 100(2)
_cell_measurement_theta_max 24.997
_cell_measurement_theta_min 1.704
_cell_volume 2433.8(12)
_computing_cell_refinement 'XDS (Kabsch, 1993)'
_computing_data_collection 'BlueIce (McPhillips, et al., 2002)'
_computing_data_reduction 'XDS (Kabsch, 1993)'
_computing_molecular_graphics 'Olex2 (Dolomanov et al., 2009)'
_computing_publication_material 'Olex2 (Dolomanov et al., 2009)'
_computing_structure_refinement 'ShelXL (Sheldrick, 2015)'
_computing_structure_solution 'ShelXT (Sheldrick, 2015)'
_diffrn_ambient_temperature 100(2)
_diffrn_measured_fraction_theta_full 1.000
_diffrn_measured_fraction_theta_max 1.000
_diffrn_measurement_device_type 'Eiga Detector'
_diffrn_measurement_method '\p  scans'
_diffrn_radiation_type 'silicon double crystal monochromated synchrotron'
_diffrn_radiation_wavelength 0.71077
_diffrn_reflns_av_R_equivalents 0.1338
_diffrn_reflns_av_unetI/netI 0.0610
_diffrn_reflns_Laue_measured_fraction_full 1.000
_diffrn_reflns_Laue_measured_fraction_max 1.000
_diffrn_reflns_limit_h_max 16
_diffrn_reflns_limit_h_min -16
_diffrn_reflns_limit_k_max 17
_diffrn_reflns_limit_k_min -17
_diffrn_reflns_limit_l_max 16
_diffrn_reflns_limit_l_min -16
_diffrn_reflns_number 28776
_diffrn_reflns_point_group_measured_fraction_full 1.000
_diffrn_reflns_point_group_measured_fraction_max 1.000
_diffrn_reflns_theta_full 24.997
_diffrn_reflns_theta_max 24.997
_diffrn_reflns_theta_min 1.702
_diffrn_source 'Australian Synchrotron MX2'
_exptl_absorpt_coefficient_mu 42.748
_exptl_absorpt_correction_T_max 0.4347
_exptl_absorpt_correction_T_min 0.1940
_exptl_absorpt_correction_type multi-scans
_exptl_absorpt_process_details
;
SADABS-2012/1 (Bruker,2012) was used for absorption correction.
wR2(int) was 0.2176 before and 0.0814 after correction.
The Ratio of minimum to maximum transmission is 0.4463.
The \l/2 correction factor is 0.0015.
;
_exptl_crystal_colour orange
_exptl_crystal_density_diffrn 5.532
_exptl_crystal_description plate
_exptl_crystal_F_000 3348
_exptl_crystal_size_max 0.020
_exptl_crystal_size_mid 0.015
_exptl_crystal_size_min 0.005
_refine_diff_density_max 8.788
_refine_diff_density_min -3.424
_refine_diff_density_rms 0.797
_refine_ls_extinction_method none
_refine_ls_goodness_of_fit_ref 1.016
_refine_ls_hydrogen_treatment undef
_refine_ls_matrix_type full
_refine_ls_number_parameters 311
_refine_ls_number_reflns 4287
_refine_ls_number_restraints 2
_refine_ls_restrained_S_all 1.018
_refine_ls_R_factor_all 0.0698
_refine_ls_R_factor_gt 0.0587
_refine_ls_shift/su_max 0.000
_refine_ls_shift/su_mean 0.000
_refine_ls_structure_factor_coef Fsqd
_refine_ls_weighting_details 'w=1/[\s^2^(Fo^2^)+(0.0880P)^2^] where P=(Fo^2^+2Fc^2^)/3'
_refine_ls_weighting_scheme calc
_refine_ls_wR_factor_gt 0.1434
_refine_ls_wR_factor_ref 0.1512
_reflns_Friedel_coverage 0.000
_reflns_number_gt 3372
_reflns_number_total 4287
_reflns_threshold_expression 'I > 2\s(I)'
_cod_data_source_file d0dt00526f2.cif
_cod_data_source_block p21byc_a
_cod_depositor_comments 'Adding full bibliography for 7703936--7703937.cif.'
_cod_original_cell_volume 2433.8(11)
_cod_original_sg_symbol_H-M P21/c
_cod_original_formula_sum 'O27.50 Tb U6'
_cod_database_code 7703937
_shelx_shelxl_version_number 2014/7
_shelx_space_group_comment
;
The symmetry employed for this shelxl refinement is uniquely defined
by the following loop, which should always be used as a source of
symmetry information in preference to the above space-group names.
They are only intended as comments.
;
_olex2_refinement_description
;
1. Restrained distances
 U6-O20 = U6-O21
 1.75 with sigma of 0.02
2. Others
 Fixed Sof: O6W(0.5)
;
_olex2_submission_special_instructions 'No special instructions were received'

loop_
_space_group_symop_operation_xyz
'x, y, z'
'-x, y+1/2, -z+1/2'
'-x, -y, -z'
'x, -y-1/2, z-1/2'

loop_
_atom_site_label
_atom_site_type_symbol
_atom_site_fract_x
_atom_site_fract_y
_atom_site_fract_z
_atom_site_U_iso_or_equiv
_atom_site_adp_type
_atom_site_occupancy
_atom_site_site_symmetry_order
_atom_site_calc_flag
_atom_site_refinement_flags_posn
_atom_site_refinement_flags_adp
_atom_site_refinement_flags_occupancy
_atom_site_disorder_assembly
_atom_site_disorder_group
U1 U 0.02636(5) 0.23859(6) 0.50623(6) 0.0285(2) Uani 1 1 d . . . . .
U2 U 0.34952(6) 0.20516(6) 0.70755(6) 0.0310(2) Uani 1 1 d . . . . .
U3 U 0.20013(6) 0.22947(6) 0.36944(7) 0.0328(2) Uani 1 1 d . . . . .
U4 U 0.52827(6) 0.21698(6) 0.50294(6) 0.0340(2) Uani 1 1 d . . . . .
U5 U 0.85012(6) 0.22889(6) 0.69909(6) 0.0307(2) Uani 1 1 d . . . . .
U6 U 0.70201(6) 0.27069(6) 0.37222(7) 0.0325(2) Uani 1 1 d D . . . .
Tb1 Tb 0.25080(8) 0.45634(7) 0.56200(8) 0.0364(3) Uani 1 1 d . . . . .
O1 O -0.0321(10) 0.1278(11) 0.4843(11) 0.039(4) Uani 1 1 d . . . . .
O1W O 0.3229(15) 0.4795(14) 0.7646(14) 0.065(5) Uani 1 1 d . . . . .
O2 O 0.0942(10) 0.3510(9) 0.5353(11) 0.033(3) Uani 1 1 d . . . . .
O2W O 0.4604(14) 0.4584(15) 0.6666(18) 0.077(6) Uani 1 1 d . . . . .
O3 O -0.1391(10) 0.2957(12) 0.3688(12) 0.044(4) Uani 1 1 d . . . . .
O3W O 0.3155(16) 0.5071(13) 0.4311(14) 0.065(5) Uani 1 1 d . . . . .
O4 O 0.0261(10) 0.2422(11) 0.3363(10) 0.034(3) Uani 1 1 d . . . . .
O4W O 0.0916(13) 0.5125(13) 0.3894(15) 0.063(5) Uani 1 1 d . . . . .
O5 O 0.1950(10) 0.1707(11) 0.5263(10) 0.034(3) Uani 1 1 d . . . . .
O5W O 0.1134(13) 0.5235(13) 0.6057(16) 0.065(5) Uani 1 1 d . . . . .
O6 O 0.3626(11) 0.0895(11) 0.7516(12) 0.044(4) Uani 1 1 d . . . . .
O7 O 0.3275(11) 0.3182(12) 0.6585(12) 0.044(4) Uani 1 1 d . . . . .
O8 O 0.5255(10) 0.2316(11) 0.8332(11) 0.035(4) Uani 1 1 d . . . . .
O9 O 0.4044(13) 0.1734(15) 0.5703(14) 0.068(6) Uani 1 1 d . . . . .
O10 O 0.1762(11) 0.1188(11) 0.3094(11) 0.039(4) Uani 1 1 d . . . . .
O11 O 0.2276(11) 0.3425(11) 0.4309(11) 0.040(4) Uani 1 1 d . . . . .
O12 O 0.1554(11) 0.2982(11) 0.1973(10) 0.037(4) Uani 1 1 d . . . . .
O13 O 0.3536(10) 0.2380(12) 0.3612(11) 0.044(4) Uani 1 1 d . . . . .
O14 O 0.5182(11) 0.0990(11) 0.4585(12) 0.045(4) Uani 1 1 d . . . . .
O15 O 0.5379(12) 0.3296(14) 0.5478(14) 0.059(5) Uani 1 1 d . . . . .
O16 O 0.8845(13) 0.1117(12) 0.6926(13) 0.054(4) Uani 1 1 d . . . . .
O17 O 0.8114(11) 0.3455(11) 0.7049(11) 0.041(4) Uani 1 1 d . . . . .
O18 O 0.7049(11) 0.2212(11) 0.5234(12) 0.043(4) Uani 1 1 d . . . . .
O19 O 0.9183(13) 0.2832(12) 0.5879(14) 0.055(5) Uani 1 1 d . . . . .
O20 O 0.6964(16) 0.1540(10) 0.3279(15) 0.065(5) Uani 1 1 d D . . . .
O21 O 0.7098(11) 0.3886(9) 0.4136(11) 0.042(4) Uani 1 1 d D . . . .
O22 O 0.6615(11) 0.3203(12) 0.1928(11) 0.047(4) Uani 1 1 d . . . . .
O6W O 0.244(2) -0.008(2) 0.521(3) 0.048(8) Uiso 0.5 1 d . . P . .

loop_
_atom_site_aniso_label
_atom_site_aniso_U_11
_atom_site_aniso_U_22
_atom_site_aniso_U_33
_atom_site_aniso_U_23
_atom_site_aniso_U_13
_atom_site_aniso_U_12
U1 0.0162(4) 0.0493(5) 0.0211(4) 0.0007(3) 0.0102(3) 0.0003(3)
U2 0.0215(4) 0.0493(5) 0.0216(4) -0.0006(3) 0.0101(3) -0.0014(3)
U3 0.0255(4) 0.0499(6) 0.0316(4) 0.0012(3) 0.0206(3) 0.0011(3)
U4 0.0157(4) 0.0594(6) 0.0254(4) 0.0021(3) 0.0091(3) -0.0013(3)
U5 0.0230(4) 0.0479(5) 0.0192(4) 0.0004(3) 0.0088(3) -0.0017(3)
U6 0.0266(4) 0.0456(5) 0.0357(5) 0.0009(3) 0.0234(4) 0.0002(3)
Tb1 0.0311(5) 0.0450(7) 0.0344(6) 0.0010(5) 0.0173(4) 0.0008(4)
O1 0.023(7) 0.054(10) 0.035(8) -0.003(7) 0.010(6) -0.011(6)
O1W 0.066(11) 0.077(13) 0.053(11) -0.001(10) 0.031(9) 0.002(10)
O2 0.024(6) 0.035(8) 0.039(8) -0.005(6) 0.014(6) 0.002(6)
O2W 0.046(10) 0.085(16) 0.102(16) 0.004(13) 0.039(11) 0.002(10)
O3 0.012(6) 0.081(12) 0.028(8) 0.010(8) 0.002(6) 0.020(7)
O3W 0.096(14) 0.071(13) 0.053(10) -0.003(9) 0.054(10) -0.014(11)
O4 0.010(6) 0.075(11) 0.015(7) 0.010(7) 0.005(5) 0.007(6)
O4W 0.037(8) 0.071(13) 0.076(13) 0.014(10) 0.024(9) 0.003(9)
O5 0.017(6) 0.065(10) 0.015(6) 0.008(7) 0.003(5) 0.005(6)
O5W 0.042(9) 0.077(13) 0.096(14) -0.024(11) 0.049(10) -0.017(9)
O6 0.031(7) 0.058(10) 0.042(8) 0.008(8) 0.018(7) 0.006(7)
O7 0.024(7) 0.072(12) 0.027(7) -0.011(8) 0.006(6) -0.011(7)
O8 0.012(6) 0.070(11) 0.019(7) -0.002(7) 0.006(5) -0.010(6)
O9 0.038(8) 0.132(18) 0.051(10) -0.003(11) 0.035(8) -0.012(11)
O10 0.037(7) 0.058(10) 0.036(8) 0.001(7) 0.028(7) 0.004(7)
O11 0.043(8) 0.053(10) 0.034(8) -0.001(7) 0.027(7) 0.000(7)
O12 0.025(7) 0.063(10) 0.016(7) -0.003(7) 0.004(6) 0.003(7)
O13 0.013(6) 0.096(13) 0.021(7) -0.006(8) 0.006(6) -0.005(7)
O14 0.027(7) 0.065(11) 0.046(9) -0.006(8) 0.020(7) -0.004(7)
O15 0.037(8) 0.090(15) 0.055(10) 0.011(10) 0.026(8) 0.005(9)
O16 0.052(9) 0.061(12) 0.049(10) -0.005(9) 0.025(8) -0.006(8)
O17 0.037(8) 0.056(10) 0.031(8) -0.001(7) 0.018(6) 0.003(7)
O18 0.018(7) 0.064(11) 0.032(8) 0.004(7) 0.000(6) -0.015(7)
O19 0.050(9) 0.073(13) 0.064(11) 0.008(9) 0.046(9) 0.005(9)
O20 0.082(12) 0.080(14) 0.075(12) 0.007(10) 0.070(11) 0.007(11)
O21 0.038(8) 0.060(11) 0.030(8) 0.002(7) 0.019(6) 0.002(7)
O22 0.029(7) 0.084(13) 0.017(7) -0.001(8) 0.003(6) 0.003(8)

loop_
_atom_type_symbol
_atom_type_description
_atom_type_scat_dispersion_real
_atom_type_scat_dispersion_imag
_atom_type_scat_source
O O 0.0106 0.0060 'International Tables Vol C Tables 4.2.6.8 and 6.1.1.4'
Tb Tb -0.1723 4.1537 'International Tables Vol C Tables 4.2.6.8 and 6.1.1.4'
U U -9.6767 9.6646 'International Tables Vol C Tables 4.2.6.8 and 6.1.1.4'

loop_
_geom_angle_atom_site_label_1
_geom_angle_atom_site_label_2
_geom_angle_atom_site_label_3
_geom_angle
_geom_angle_site_symmetry_1
_geom_angle_site_symmetry_3
_geom_angle_publ_flag
U3 U1 U2 64.08(3) . . ?
U3 U1 U5 69.58(3) . 4_465 ?
U3 U1 U6 129.54(3) . 1_455 ?
U5 U1 U2 133.63(4) 4_465 . ?
U5 U1 U6 59.98(3) 4_465 1_455 ?
U6 U1 U2 166.37(3) 1_455 . ?
O1 U1 U2 105.2(4) . . ?
O1 U1 U3 103.4(5) . . ?
O1 U1 U5 86.6(4) . 4_465 ?
O1 U1 U6 73.7(4) . 1_455 ?
O1 U1 O2 176.9(6) . . ?
O1 U1 O3 91.1(6) . . ?
O1 U1 O4 94.3(6) . . ?
O1 U1 O5 88.0(6) . . ?
O1 U1 O12 90.2(6) . 4_566 ?
O1 U1 O19 90.0(6) . 1_455 ?
O2 U1 U2 71.8(4) . . ?
O2 U1 U3 76.0(4) . . ?
O2 U1 U5 96.0(4) . 4_465 ?
O2 U1 U6 109.1(4) . 1_455 ?
O2 U1 O3 92.1(6) . . ?
O2 U1 O4 86.9(6) . . ?
O2 U1 O5 89.7(5) . . ?
O2 U1 O12 86.9(6) . 4_566 ?
O2 U1 O19 90.9(6) . 1_455 ?
O3 U1 U2 161.0(4) . . ?
O3 U1 U3 103.0(4) . . ?
O3 U1 U5 35.8(4) . 4_465 ?
O3 U1 U6 29.5(4) . 1_455 ?
O3 U1 O4 69.9(5) . . ?
O3 U1 O5 139.2(5) . . ?
O3 U1 O12 152.4(5) . 4_566 ?
O3 U1 O19 71.5(6) . 1_455 ?
O4 U1 U2 98.5(3) . . ?
O4 U1 U3 34.4(3) . . ?
O4 U1 U5 35.3(3) . 4_465 ?
O4 U1 U6 95.1(3) . 1_455 ?
O4 U1 O5 69.5(4) . . ?
O4 U1 O12 137.3(4) . 4_566 ?
O4 U1 O19 141.3(5) . 1_455 ?
O5 U1 U2 34.9(3) . . ?
O5 U1 U3 38.5(3) . . ?
O5 U1 U5 103.5(3) . 4_465 ?
O5 U1 U6 155.4(3) . 1_455 ?
O12 U1 U2 40.0(3) 4_566 . ?
O12 U1 U3 103.5(3) 4_566 . ?
O12 U1 U5 171.4(4) 4_566 4_465 ?
O12 U1 U6 126.6(3) 4_566 1_455 ?
O12 U1 O5 68.3(4) 4_566 . ?
O19 U1 U2 117.4(4) 1_455 . ?
O19 U1 U3 165.8(4) 1_455 . ?
O19 U1 U5 107.0(4) 1_455 4_465 ?
O19 U1 U6 49.5(4) 1_455 1_455 ?
O19 U1 O5 149.2(5) 1_455 . ?
O19 U1 O12 80.9(5) 1_455 4_566 ?
U1 U2 U3 55.16(3) . . ?
U3 U2 U1 68.35(3) 4_566 . ?
U3 U2 U3 121.94(3) 4_566 . ?
U4 U2 U1 129.19(4) 4_566 . ?
U4 U2 U3 154.64(3) 4_566 . ?
U4 U2 U3 62.96(3) 4_566 4_566 ?
O5 U2 U1 35.3(3) . . ?
O5 U2 U3 31.1(3) . . ?
O5 U2 U3 101.6(3) . 4_566 ?
O5 U2 U4 164.3(3) . 4_566 ?
O5 U2 O9 66.7(5) . . ?
O5 U2 O12 65.2(4) . 4_566 ?
O6 U2 U1 104.3(4) . . ?
O6 U2 U3 112.3(5) . . ?
O6 U2 U3 92.2(5) . 4_566 ?
O6 U2 U4 91.5(5) . 4_566 ?
O6 U2 O5 92.1(6) . . ?
O6 U2 O8 91.0(6) . . ?
O6 U2 O9 93.4(7) . . ?
O6 U2 O12 85.9(6) . 4_566 ?
O6 U2 O13 95.1(7) . 4_566 ?
O7 U2 U1 72.1(4) . . ?
O7 U2 U3 86.7(5) . 4_566 ?
O7 U2 U3 65.6(4) . . ?
O7 U2 U4 91.1(4) . 4_566 ?
O7 U2 O5 84.8(6) . . ?
O7 U2 O6 176.4(6) . . ?
O7 U2 O8 92.6(6) . . ?
O7 U2 O9 87.0(7) . . ?
O7 U2 O12 91.1(6) . 4_566 ?
O7 U2 O13 85.7(6) . 4_566 ?
O8 U2 U1 161.6(4) . . ?
O8 U2 U3 128.2(4) . . ?
O8 U2 U3 101.4(4) . 4_566 ?
O8 U2 U4 38.5(4) . 4_566 ?
O8 U2 O5 156.6(5) . . ?
O8 U2 O9 89.9(5) . . ?
O8 U2 O12 138.2(5) . 4_566 ?
O8 U2 O13 72.0(5) . 4_566 ?
O9 U2 U1 99.1(4) . . ?
O9 U2 U3 167.2(4) . 4_566 ?
O9 U2 U3 45.3(4) . . ?
O9 U2 U4 128.3(4) . 4_566 ?
O9 U2 O12 131.8(5) . 4_566 ?
O12 U2 U1 36.2(3) 4_566 . ?
O12 U2 U3 37.3(3) 4_566 4_566 ?
O12 U2 U3 90.8(3) 4_566 . ?
O12 U2 U4 99.9(3) 4_566 4_566 ?
O13 U2 U1 96.2(3) 4_566 . ?
O13 U2 U3 29.5(3) 4_566 4_566 ?
O13 U2 U3 143.6(4) 4_566 . ?
O13 U2 U4 33.7(3) 4_566 4_566 ?
O13 U2 O5 130.7(4) 4_566 . ?
O13 U2 O9 160.1(6) 4_566 . ?
O13 U2 O12 66.8(4) 4_566 4_566 ?
U1 U3 U2 60.75(3) . . ?
U1 U3 U2 162.47(3) . 4_565 ?
U1 U3 U4 130.05(3) . . ?
U2 U3 U2 125.02(3) 4_565 . ?
U2 U3 U4 57.42(3) 4_565 . ?
U4 U3 U2 69.47(4) . . ?
O4 U3 U1 36.5(3) . . ?
O4 U3 U2 97.3(3) . . ?
O4 U3 U2 134.2(3) . 4_565 ?
O4 U3 U4 166.3(3) . . ?
O4 U3 O5 72.6(4) . . ?
O4 U3 O9 131.0(4) . . ?
O4 U3 O12 92.2(5) . . ?
O5 U3 U1 39.7(3) . . ?
O5 U3 U2 31.6(3) . . ?
O5 U3 U2 153.2(3) . 4_565 ?
O5 U3 U4 95.9(3) . . ?
O5 U3 O9 58.8(4) . . ?
O5 U3 O12 164.7(4) . . ?
O9 U3 U1 95.3(3) . . ?
O9 U3 U2 94.5(3) . 4_565 ?
O9 U3 U2 35.7(3) . . ?
O9 U3 U4 37.1(3) . . ?
O10 U3 U1 104.4(4) . . ?
O10 U3 U2 89.6(4) . 4_565 ?
O10 U3 U2 108.6(4) . . ?
O10 U3 U4 94.5(4) . . ?
O10 U3 O4 92.8(6) . . ?
O10 U3 O5 90.1(6) . . ?
O10 U3 O9 92.7(6) . . ?
O10 U3 O11 178.7(6) . . ?
O10 U3 O12 92.0(6) . . ?
O10 U3 O13 89.5(6) . . ?
O11 U3 U1 76.7(4) . . ?
O11 U3 U2 89.4(4) . 4_565 ?
O11 U3 U2 71.4(4) . . ?
O11 U3 U4 84.3(4) . . ?
O11 U3 O4 88.4(6) . . ?
O11 U3 O5 90.5(6) . . ?
O11 U3 O9 86.6(6) . . ?
O11 U3 O12 87.7(6) . . ?
O11 U3 O13 89.2(6) . . ?
O12 U3 U1 125.4(3) . . ?
O12 U3 U2 42.0(3) . 4_565 ?
O12 U3 U2 156.7(4) . . ?
O12 U3 U4 99.0(3) . . ?
O12 U3 O9 136.1(4) . . ?
O13 U3 U1 155.8(4) . . ?
O13 U3 U2 30.6(4) . 4_565 ?
O13 U3 U2 96.3(4) . . ?
O13 U3 U4 27.1(4) . . ?
O13 U3 O4 164.7(5) . . ?
O13 U3 O5 122.6(5) . . ?
O13 U3 O9 63.9(5) . . ?
O13 U3 O12 72.6(5) . . ?
U2 U4 U3 59.62(3) 4_565 . ?
U2 U4 U5 130.62(4) 4_565 . ?
U5 U4 U3 165.72(3) . . ?
U6 U4 U2 69.21(3) . 4_565 ?
U6 U4 U3 128.82(3) . . ?
U6 U4 U5 62.62(3) . . ?
O8 U4 U2 34.3(3) 4_565 4_565 ?
O8 U4 U3 93.9(3) 4_565 . ?
O8 U4 U5 97.0(3) 4_565 . ?
O8 U4 U6 34.9(3) 4_565 . ?
O9 U4 U2 106.9(4) . 4_565 ?
O9 U4 U3 47.4(4) . . ?
O9 U4 U5 122.0(4) . . ?
O9 U4 U6 174.1(4) . . ?
O9 U4 O8 141.0(5) . 4_565 ?
O13 U4 U2 33.7(4) . 4_565 ?
O13 U4 U3 26.2(4) . . ?
O13 U4 U5 163.7(4) . . ?
O13 U4 U6 102.7(4) . . ?
O13 U4 O8 67.9(5) . 4_565 ?
O13 U4 O9 73.2(6) . . ?
O13 U4 O18 135.6(5) . . ?
O13 U4 O22 153.0(5) . 4_566 ?
O14 U4 U2 91.8(5) . 4_565 ?
O14 U4 U3 90.6(4) . . ?
O14 U4 U5 98.4(4) . . ?
O14 U4 U6 90.2(4) . . ?
O14 U4 O8 90.9(6) . 4_565 ?
O14 U4 O9 85.5(7) . . ?
O14 U4 O13 88.4(6) . . ?
O14 U4 O18 88.1(6) . . ?
O14 U4 O22 92.0(6) . 4_566 ?
O15 U4 U2 89.1(5) . 4_565 ?
O15 U4 U3 89.4(5) . . ?
O15 U4 U5 81.5(5) . . ?
O15 U4 U6 90.7(5) . . ?
O15 U4 O8 90.2(7) . 4_565 ?
O15 U4 O9 93.7(7) . . ?
O15 U4 O13 92.0(7) . . ?
O15 U4 O14 179.0(7) . . ?
O15 U4 O18 92.3(6) . . ?
O15 U4 O22 87.3(7) . 4_566 ?
O18 U4 U2 102.2(4) . 4_565 ?
O18 U4 U3 161.8(4) . . ?
O18 U4 U5 31.0(4) . . ?
O18 U4 U6 33.0(4) . . ?
O18 U4 O8 67.9(5) . 4_565 ?
O18 U4 O9 150.4(6) . . ?
O18 U4 O22 71.4(5) . 4_566 ?
O22 U4 U2 172.5(4) 4_566 4_565 ?
O22 U4 U3 126.9(4) 4_566 . ?
O22 U4 U5 42.2(4) 4_566 . ?
O22 U4 U6 104.3(4) 4_566 . ?
O22 U4 O8 139.1(4) 4_566 4_565 ?
O22 U4 O9 79.9(5) 4_566 . ?
U1 U5 U4 132.32(4) 4_666 . ?
U1 U5 U6 161.75(3) 4_666 . ?
U1 U5 U6 62.78(3) 4_666 4_566 ?
U4 U5 U6 56.61(3) . . ?
U6 U5 U4 69.84(3) 4_566 . ?
U6 U5 U6 124.90(3) 4_566 . ?
O3 U5 U1 35.6(3) 4_666 4_666 ?
O3 U5 U4 100.1(3) 4_666 . ?
O3 U5 U6 156.6(3) 4_666 . ?
O3 U5 U6 32.1(3) 4_666 4_566 ?
O3 U5 O19 152.9(6) 4_666 . ?
O3 U5 O22 63.9(4) 4_666 4_566 ?
O4 U5 U1 36.7(3) 4_666 4_666 ?
O4 U5 U4 166.6(4) 4_666 . ?
O4 U5 U6 99.3(3) 4_666 4_566 ?
O4 U5 U6 131.0(4) 4_666 . ?
O4 U5 O3 71.2(5) 4_666 4_666 ?
O4 U5 O19 82.3(6) 4_666 . ?
O4 U5 O22 135.0(4) 4_666 4_566 ?
O16 U5 U1 98.1(5) . 4_666 ?
O16 U5 U4 99.1(5) . . ?
O16 U5 U6 105.4(5) . 4_566 ?
O16 U5 U6 95.4(5) . . ?
O16 U5 O3 90.6(7) . 4_666 ?
O16 U5 O4 91.4(6) . 4_666 ?
O16 U5 O17 178.2(7) . . ?
O16 U5 O18 90.8(6) . . ?
O16 U5 O19 95.7(7) . . ?
O16 U5 O22 90.7(6) . 4_566 ?
O17 U5 U1 82.4(4) . 4_666 ?
O17 U5 U4 79.3(4) . . ?
O17 U5 U6 84.5(4) . . ?
O17 U5 U6 73.3(5) . 4_566 ?
O17 U5 O3 88.8(6) . 4_666 ?
O17 U5 O4 90.0(6) . 4_666 ?
O17 U5 O18 88.3(6) . . ?
O17 U5 O19 85.6(6) . . ?
O17 U5 O22 87.6(6) . 4_566 ?
O18 U5 U1 163.7(4) . 4_666 ?
O18 U5 U4 31.9(4) . . ?
O18 U5 U6 26.4(4) . . ?
O18 U5 U6 101.7(4) . 4_566 ?
O18 U5 O3 131.3(5) . 4_666 ?
O18 U5 O4 157.4(5) . 4_666 ?
O18 U5 O19 75.1(6) . . ?
O18 U5 O22 67.4(5) . 4_566 ?
O19 U5 U1 117.2(5) . 4_666 ?
O19 U5 U4 104.8(4) . . ?
O19 U5 U6 158.8(4) . 4_566 ?
O19 U5 U6 48.8(4) . . ?
O19 U5 O22 142.1(5) . 4_566 ?
O22 U5 U1 98.7(3) 4_566 4_666 ?
O22 U5 U4 37.3(3) 4_566 . ?
O22 U5 U6 93.4(3) 4_566 . ?
O22 U5 U6 37.5(3) 4_566 4_566 ?
U1 U6 U5 67.73(4) 1_655 . ?
U4 U6 U1 126.99(3) . 1_655 ?
U4 U6 U5 165.78(3) . 4_565 ?
U4 U6 U5 60.77(3) . . ?
U5 U6 U1 57.25(3) 4_565 1_655 ?
U5 U6 U5 124.93(3) 4_565 . ?
O3 U6 U1 30.1(4) 1_655 1_655 ?
O3 U6 U4 155.9(4) 1_655 . ?
O3 U6 U5 32.9(4) 1_655 4_565 ?
O3 U6 U5 95.1(4) 1_655 . ?
O3 U6 O22 69.8(5) 1_655 . ?
O8 U6 U1 165.6(4) 4_565 1_655 ?
O8 U6 U4 39.0(4) 4_565 . ?
O8 U6 U5 135.1(3) 4_565 4_565 ?
O8 U6 U5 99.2(3) 4_565 . ?
O8 U6 O3 164.3(5) 4_565 1_655 ?
O8 U6 O22 95.1(5) 4_565 . ?
O18 U6 U1 91.8(4) . 1_655 ?
O18 U6 U4 35.2(3) . . ?
O18 U6 U5 145.9(4) . 4_565 ?
O18 U6 U5 27.3(3) . . ?
O18 U6 O3 121.1(5) . 1_655 ?
O18 U6 O8 74.1(5) . 4_565 ?
O18 U6 O22 169.0(5) . . ?
O20 U6 U1 83.8(6) . 1_655 ?
O20 U6 U4 91.6(5) . . ?
O20 U6 U5 98.3(6) . . ?
O20 U6 U5 75.0(5) . 4_565 ?
O20 U6 O3 91.7(7) . 1_655 ?
O20 U6 O8 92.6(7) . 4_565 ?
O20 U6 O18 88.7(7) . . ?
O20 U6 O21 178.0(6) . . ?
O20 U6 O22 89.8(7) . . ?
O21 U6 U1 95.3(4) . 1_655 ?
O21 U6 U4 90.3(4) . . ?
O21 U6 U5 83.0(4) . . ?
O21 U6 U5 103.1(4) . 4_565 ?
O21 U6 O3 86.6(6) . 1_655 ?
O21 U6 O8 88.7(6) . 4_565 ?
O21 U6 O18 93.0(6) . . ?
O21 U6 O22 88.6(6) . . ?
O22 U6 U1 98.8(3) . 1_655 ?
O22 U6 U4 134.0(3) . . ?
O22 U6 U5 43.3(4) . 4_565 ?
O22 U6 U5 163.2(4) . . ?
O1W Tb1 O2 95.0(6) . . ?
O1W Tb1 O2W 69.3(7) . . ?
O1W Tb1 O3W 133.2(6) . . ?
O2W Tb1 O2 138.2(6) . . ?
O3W Tb1 O2 131.7(5) . . ?
O3W Tb1 O2W 71.8(7) . . ?
O4W Tb1 O1W 135.5(6) . . ?
O4W Tb1 O2 77.2(5) . . ?
O4W Tb1 O2W 141.0(6) . . ?
O4W Tb1 O3W 70.5(6) . . ?
O4W Tb1 O5W 70.8(6) . . ?
O5W Tb1 O1W 66.3(6) . . ?
O5W Tb1 O2 65.3(5) . . ?
O5W Tb1 O2W 131.4(6) . . ?
O5W Tb1 O3W 130.5(7) . . ?
O7 Tb1 O1W 70.8(6) . . ?
O7 Tb1 O2 70.4(4) . . ?
O7 Tb1 O2W 67.9(6) . . ?
O7 Tb1 O3W 116.3(6) . . ?
O7 Tb1 O4W 140.4(5) . . ?
O7 Tb1 O5W 113.2(6) . . ?
O11 Tb1 O1W 141.5(6) . . ?
O11 Tb1 O2 70.6(5) . . ?
O11 Tb1 O2W 97.4(6) . . ?
O11 Tb1 O3W 68.1(5) . . ?
O11 Tb1 O4W 77.6(6) . . ?
O11 Tb1 O5W 130.0(5) . . ?
O11 Tb1 O7 70.7(5) . . ?
O21 Tb1 O1W 76.6(6) 3_666 . ?
O21 Tb1 O2 138.0(4) 3_666 . ?
O21 Tb1 O2W 77.7(6) 3_666 . ?
O21 Tb1 O3W 70.5(5) 3_666 . ?
O21 Tb1 O4W 80.7(5) 3_666 . ?
O21 Tb1 O5W 73.8(5) 3_666 . ?
O21 Tb1 O7 138.9(5) 3_666 . ?
O21 Tb1 O11 137.6(5) 3_666 . ?
U1 O2 Tb1 152.3(7) . . ?
U1 O3 U5 108.6(6) . 4_465 ?
U6 O3 U1 120.4(7) 1_455 . ?
U6 O3 U5 115.0(6) 1_455 4_465 ?
U3 O4 U1 109.1(5) . . ?
U3 O4 U5 142.5(6) . 4_465 ?
U5 O4 U1 108.1(5) 4_465 . ?
U2 O5 U1 109.8(5) . . ?
U3 O5 U1 101.8(5) . . ?
U3 O5 U2 117.3(5) . . ?
U2 O7 Tb1 165.3(7) . . ?
U2 O8 U4 107.2(5) . 4_566 ?
U2 O8 U6 146.7(7) . 4_566 ?
U6 O8 U4 106.1(5) 4_566 4_566 ?
U2 O9 U3 99.0(6) . . ?
U4 O9 U2 144.2(9) . . ?
U4 O9 U3 95.5(6) . . ?
U3 O11 Tb1 157.1(8) . . ?
U1 O12 U2 103.9(5) 4_565 4_565 ?
U3 O12 U1 133.3(7) . 4_565 ?
U3 O12 U2 100.7(5) . 4_565 ?
U3 O13 U2 119.8(6) . 4_565 ?
U3 O13 U4 126.8(7) . . ?
U4 O13 U2 112.6(6) . 4_565 ?
U5 O18 U4 117.1(7) . . ?
U6 O18 U4 111.8(6) . . ?
U6 O18 U5 126.3(6) . . ?
U5 O19 U1 141.2(8) . 1_655 ?
U6 O21 Tb1 162.9(8) . 3_666 ?
U4 O22 U5 100.5(5) 4_565 4_565 ?
U6 O22 U4 136.4(7) . 4_565 ?
U6 O22 U5 99.2(5) . 4_565 ?

loop_
_geom_bond_atom_site_label_1
_geom_bond_atom_site_label_2
_geom_bond_distance
_geom_bond_site_symmetry_2
_geom_bond_publ_flag
U1 U2 3.9395(19) . ?
U1 U3 3.7058(12) . ?
U1 U5 3.7147(17) 4_465 ?
U1 U6 3.9278(16) 1_455 ?
U1 O1 1.786(15) . ?
U1 O2 1.852(14) . ?
U1 O3 2.283(12) . ?
U1 O4 2.333(13) . ?
U1 O5 2.418(13) . ?
U1 O12 2.394(13) 4_566 ?
U1 O19 2.359(15) 1_455 ?
U2 U3 4.0609(17) . ?
U2 U3 3.8274(12) 4_566 ?
U2 U4 3.7384(17) 4_566 ?
U2 O5 2.397(12) . ?
U2 O6 1.794(16) . ?
U2 O7 1.772(18) . ?
U2 O8 2.206(12) . ?
U2 O9 2.401(15) . ?
U2 O12 2.607(14) 4_566 ?
U2 O13 2.248(15) 4_566 ?
U3 U2 3.8274(13) 4_565 ?
U3 U4 3.9518(16) . ?
U3 O4 2.216(12) . ?
U3 O5 2.358(12) . ?
U3 O9 2.921(17) . ?
U3 O10 1.789(16) . ?
U3 O11 1.827(15) . ?
U3 O12 2.360(14) . ?
U3 O13 2.175(13) . ?
U4 U2 3.7384(17) 4_565 ?
U4 U5 3.8882(18) . ?
U4 U6 3.7200(12) . ?
U4 O8 2.435(14) 4_565 ?
U4 O9 2.397(14) . ?
U4 O13 2.245(13) . ?
U4 O14 1.833(17) . ?
U4 O15 1.76(2) . ?
U4 O18 2.307(14) . ?
U4 O22 2.396(13) 4_566 ?
U5 U1 3.7147(17) 4_666 ?
U5 U6 3.9565(17) . ?
U5 U6 3.8244(13) 4_566 ?
U5 O3 2.292(15) 4_666 ?
U5 O4 2.256(12) 4_666 ?
U5 O16 1.812(18) . ?
U5 O17 1.819(16) . ?
U5 O18 2.251(13) . ?
U5 O19 2.299(15) . ?
U5 O22 2.658(15) 4_566 ?
U6 U1 3.9278(16) 1_655 ?
U6 U5 3.8244(13) 4_565 ?
U6 O3 2.243(14) 1_655 ?
U6 O8 2.216(12) 4_565 ?
U6 O18 2.184(15) . ?
U6 O20 1.820(14) . ?
U6 O21 1.821(13) . ?
U6 O22 2.360(14) . ?
Tb1 O1W 2.474(17) . ?
Tb1 O2 2.536(13) . ?
Tb1 O2W 2.508(17) . ?
Tb1 O3W 2.487(16) . ?
Tb1 O4W 2.444(16) . ?
Tb1 O5W 2.461(16) . ?
Tb1 O7 2.381(17) . ?
Tb1 O11 2.370(15) . ?
Tb1 O21 2.344(13) 3_666 ?
O3 U5 2.292(15) 4_465 ?
O3 U6 2.243(14) 1_455 ?
O4 U5 2.256(12) 4_465 ?
O8 U4 2.436(14) 4_566 ?
O8 U6 2.216(12) 4_566 ?
O12 U1 2.394(13) 4_565 ?
O12 U2 2.607(13) 4_565 ?
O13 U2 2.248(15) 4_565 ?
O19 U1 2.359(15) 1_655 ?
O21 Tb1 2.344(13) 3_666 ?
O22 U4 2.396(13) 4_565 ?
O22 U5 2.658(15) 4_565 ?
